data_7042042
loop_
_publ_author_name
'Ali\<c, Bla\<z'
'\<Stefan\<ci\<c, Ale\<s'
'Tav\<car, Ga\<sper'

_publ_section_title
;
 Small molecule activation: SbF3 auto-ionization supported by transfer and
 mesoionic NHC rearrangement.
;
_journal_issue 10
_journal_name_full 'Dalton transactions (Cambridge, England : 2003)'
_journal_page_first 3338
_journal_page_last 3346
_journal_paper_doi 10.1039/c6dt04909e
_journal_volume 46
_journal_year 2017
_chemical_formula_moiety 'C27 H35 Cl2 N2, C7 H8, F4 Sb'
_chemical_formula_sum 'C34 H43 Cl2 F4 N2 Sb'
_chemical_formula_weight 748.35
_space_group_crystal_system monoclinic
_space_group_IT_number 14
_space_group_name_Hall '-P 2ybc'
_space_group_name_H-M_alt 'P 1 21/c 1'
_symmetry_space_group_name_Hall '-P 2ybc'
_symmetry_space_group_name_H-M 'P 1 21/c 1'
_atom_sites_solution_hydrogens geom
_atom_sites_solution_primary iterative
_audit_creation_date 2016-10-27
_audit_creation_method
;
Olex2 1.2
(compiled 2016.09.09 svn.r3337 for OlexSys, GUI svn.r5227)
;
_audit_update_record
;
2016-12-21 deposited with the CCDC.
2017-02-10 downloaded from the CCDC.
;
_cell_angle_alpha 90
_cell_angle_beta 106.0196(9)
_cell_angle_gamma 90
_cell_formula_units_Z 4
_cell_length_a 11.07389(10)
_cell_length_b 19.2629(2)
_cell_length_c 17.40893(15)
_cell_measurement_reflns_used 15289
_cell_measurement_temperature 150.00(10)
_cell_measurement_theta_max 73.0140
_cell_measurement_theta_min 3.4840
_cell_volume 3569.38(6)
_computing_cell_refinement
;
CrysAlisPro, Agilent Technologies,
Version 1.171.37.33 (release 27-03-2014 CrysAlis171 .NET)
(compiled Mar 27 2014,17:12:48)
;
_computing_data_collection
;
CrysAlisPro, Agilent Technologies,
Version 1.171.37.33 (release 27-03-2014 CrysAlis171 .NET)
(compiled Mar 27 2014,17:12:48)
;
_computing_data_reduction
;
CrysAlisPro, Agilent Technologies,
Version 1.171.37.33 (release 27-03-2014 CrysAlis171 .NET)
(compiled Mar 27 2014,17:12:48)
;
_computing_molecular_graphics 'Olex2 (Dolomanov et al., 2009)'
_computing_publication_material 'Olex2 (Dolomanov et al., 2009)'
_computing_structure_refinement 'ShelXL (Sheldrick, 2015)'
_computing_structure_solution
;
Superflip (Palatinus & Chapuis, 2007;Palatinus & van der Lee, 2008;
Palatinus et al., 2012)
;
_diffrn_ambient_environment N~2~
_diffrn_ambient_temperature 150.00(10)
_diffrn_detector 'CCD plate'
_diffrn_detector_area_resol_mean 5.3213
_diffrn_detector_type Atlas
_diffrn_measured_fraction_theta_full 1.000
_diffrn_measured_fraction_theta_max 1.000
_diffrn_measurement_details
;
#__ type_ start__ end____ width___ exp.time_
  1 omega  -74.00   39.00   1.0000   20.5000
omega____ theta____ kappa____ phi______ frames
    -      -39.9263   77.0000  120.0000 113

#__ type_ start__ end____ width___ exp.time_
  2 omega -114.00  -10.00   1.0000   20.5000
omega____ theta____ kappa____ phi______ frames
    -      -39.9263  -57.0000   90.0000 104

#__ type_ start__ end____ width___ exp.time_
  3 omega -114.00  -10.00   1.0000   20.5000
omega____ theta____ kappa____ phi______ frames
    -      -39.9263  -57.0000 -180.0000 104

#__ type_ start__ end____ width___ exp.time_
  4 omega   79.00  178.00   1.0000   90.0000
omega____ theta____ kappa____ phi______ frames
    -      106.5101   45.0000  -30.0000 99

#__ type_ start__ end____ width___ exp.time_
  5 omega   32.00   98.00   1.0000   90.0000
omega____ theta____ kappa____ phi______ frames
    -      106.5101  -45.0000  -60.0000 66

#__ type_ start__ end____ width___ exp.time_
  6 omega   32.00   98.00   1.0000   90.0000
omega____ theta____ kappa____ phi______ frames
    -      106.5101  -45.0000 -150.0000 66

#__ type_ start__ end____ width___ exp.time_
  7 omega   79.00  178.00   1.0000   90.0000
omega____ theta____ kappa____ phi______ frames
    -      106.5101   45.0000   60.0000 99

#__ type_ start__ end____ width___ exp.time_
  8 omega   32.00   98.00   1.0000   90.0000
omega____ theta____ kappa____ phi______ frames
    -      106.5101  -45.0000  150.0000 66

#__ type_ start__ end____ width___ exp.time_
  9 omega   28.00  140.00   1.0000   90.0000
omega____ theta____ kappa____ phi______ frames
    -      106.5101  -77.0000  -60.0000 112

#__ type_ start__ end____ width___ exp.time_
 10 omega   32.00   98.00   1.0000   90.0000
omega____ theta____ kappa____ phi______ frames
    -      106.5101  -45.0000    0.0000 66

#__ type_ start__ end____ width___ exp.time_
 11 omega -114.00  -10.00   1.0000   20.5000
omega____ theta____ kappa____ phi______ frames
    -      -39.9263  -57.0000  -30.0000 104

#__ type_ start__ end____ width___ exp.time_
 12 omega -114.00  -10.00   1.0000   20.5000
omega____ theta____ kappa____ phi______ frames
    -      -39.9263  -57.0000 -120.0000 104

#__ type_ start__ end____ width___ exp.time_
 13 omega  -70.00   34.00   1.0000   20.5000
omega____ theta____ kappa____ phi______ frames
    -      -39.9263   57.0000  -60.0000 104

#__ type_ start__ end____ width___ exp.time_
 14 omega   79.00  106.00   1.0000   90.0000
omega____ theta____ kappa____ phi______ frames
    -      106.5101   45.0000  -90.0000 27
;
_diffrn_measurement_device 'four-circle diffractometer'
_diffrn_measurement_device_type 'New Gemini, Dual, Cu at zero, Atlas'
_diffrn_measurement_method '\w scans'
_diffrn_orient_matrix_UB_11 0.1052392000
_diffrn_orient_matrix_UB_12 -0.0179584000
_diffrn_orient_matrix_UB_13 -0.0389048000
_diffrn_orient_matrix_UB_21 0.0830582000
_diffrn_orient_matrix_UB_22 -0.0255168000
_diffrn_orient_matrix_UB_23 0.0813066000
_diffrn_orient_matrix_UB_31 -0.0544830000
_diffrn_orient_matrix_UB_32 -0.0736698000
_diffrn_orient_matrix_UB_33 -0.0186659000
_diffrn_radiation_monochromator graphite
_diffrn_radiation_probe x-ray
_diffrn_radiation_type CuK\a
_diffrn_radiation_wavelength 1.54184
_diffrn_reflns_av_R_equivalents 0.0468
_diffrn_reflns_av_unetI/netI 0.0292
_diffrn_reflns_Laue_measured_fraction_full 1.000
_diffrn_reflns_Laue_measured_fraction_max 1.000
_diffrn_reflns_limit_h_max 12
_diffrn_reflns_limit_h_min -13
_diffrn_reflns_limit_k_max 20
_diffrn_reflns_limit_k_min -22
_diffrn_reflns_limit_l_max 20
_diffrn_reflns_limit_l_min -20
_diffrn_reflns_number 21917
_diffrn_reflns_point_group_measured_fraction_full 1.000
_diffrn_reflns_point_group_measured_fraction_max 1.000
_diffrn_reflns_theta_full 66.594
_diffrn_reflns_theta_max 66.593
_diffrn_reflns_theta_min 3.499
_diffrn_source 'Enhance (Cu) X-ray Source'
_exptl_absorpt_coefficient_mu 7.890
_exptl_absorpt_correction_T_max 0.857
_exptl_absorpt_correction_T_min 0.594
_exptl_absorpt_correction_type analytical
_exptl_absorpt_process_details
;
CrysAlisPro, Agilent Technologies,
Version 1.171.37.33 (release 27-03-2014 CrysAlis171 .NET)
(compiled Mar 27 2014,17:12:48)
Analytical numeric absorption correction using a multifaceted crystal
            model based on expressions derived by R.C. Clark & J.S. Reid.
(Clark, R. C. & Reid, J. S. (1995). Acta Cryst. A51, 887-897)
Empirical absorption correction using spherical harmonics,
 implemented in SCALE3 ABSPACK scaling algorithm.
;
_exptl_crystal_colour 'clear light colourless'
_exptl_crystal_colour_lustre clear
_exptl_crystal_colour_modifier light
_exptl_crystal_colour_primary colourless
_exptl_crystal_density_diffrn 1.393
_exptl_crystal_description block
_exptl_crystal_F_000 1528
_exptl_crystal_size_max 0.3591
_exptl_crystal_size_mid 0.2369
_exptl_crystal_size_min 0.1042
_refine_diff_density_max 1.902
_refine_diff_density_min -1.490
_refine_diff_density_rms 0.112
_refine_ls_extinction_method none
_refine_ls_goodness_of_fit_ref 1.046
_refine_ls_hydrogen_treatment constr
_refine_ls_matrix_type full
_refine_ls_number_parameters 361
_refine_ls_number_reflns 6306
_refine_ls_number_restraints 0
_refine_ls_restrained_S_all 1.046
_refine_ls_R_factor_all 0.0598
_refine_ls_R_factor_gt 0.0562
_refine_ls_shift/su_max 0.000
_refine_ls_shift/su_mean 0.000
_refine_ls_structure_factor_coef Fsqd
_refine_ls_weighting_details 'w=1/[\s^2^(Fo^2^)+(0.0948P)^2^+8.4846P] where P=(Fo^2^+2Fc^2^)/3'
_refine_ls_weighting_scheme calc
_refine_ls_wR_factor_gt 0.1547
_refine_ls_wR_factor_ref 0.1590
_reflns_Friedel_coverage 0.000
_reflns_number_gt 5761
_reflns_number_total 6306
_reflns_threshold_expression 'I > 2\s(I)'
_cod_data_source_file c6dt04909e2.cif
_cod_data_source_block exp_1136_186_cl2c_sbf3tmeda_tol
_cod_depositor_comments 'Adding full bibliography for 7042042--7042045.cif.'
_cod_database_code 7042042
_chemical_oxdiff_formula 'C27 H46 Cl2 N2 Sb F3'
_shelx_space_group_comment
;
The symmetry employed for this shelxl refinement is uniquely defined
by the following loop, which should always be used as a source of
symmetry information in preference to the above space-group names.
They are only intended as comments.
;
_reflns_odcompleteness_completeness 99.97
_reflns_odcompleteness_iscentric 1
_reflns_odcompleteness_theta 66.49
_olex2_refinement_description
;
1. Fixed Uiso
 At 1.2 times of:
  All C(H) groups
 At 1.5 times of:
  All C(H,H,H) groups
2. Uiso/Uaniso restraints and constraints
Uanis(C30) = Uanis(C31) = Uanis(C32) = Uanis(C33) = Uanis(C34) = Uanis(C35) =
Uanis(C36)
3.a Ternary CH refined with riding coordinates:
 C12(H12), C15(H15), C24(H24), C27(H27)
3.b Aromatic/amide H refined with riding coordinates:
 C2(H2), C8(H8), C9(H9), C10(H10), C20(H20), C21(H21), C22(H22), C32(H32),
 C33(H33), C34(H34), C35(H35), C36(H36)
3.c Idealised Me refined as rotating group:
 C13(H13A,H13B,H13C), C14(H14A,H14B,H14C), C16(H16A,H16B,H16C), C17(H17A,H17B,
 H17C), C25(H25A,H25B,H25C), C26(H26A,H26B,H26C), C28(H28A,H28B,H28C), C29(H29A,
 H29B,H29C), C30(H30A,H30B,H30C)
;
_shelx_shelxl_version_number 2014/7
_olex2_date_sample_data_collection 2016-09-26
_olex2_submission_special_instructions 'No special instructions were received'

loop_
_space_group_symop_operation_xyz
'x, y, z'
'-x, y+1/2, -z+1/2'
'-x, -y, -z'
'x, -y-1/2, z-1/2'

loop_
_atom_site_label
_atom_site_type_symbol
_atom_site_fract_x
_atom_site_fract_y
_atom_site_fract_z
_atom_site_U_iso_or_equiv
_atom_site_adp_type
_atom_site_occupancy
_atom_site_site_symmetry_order
_atom_site_calc_flag
_atom_site_refinement_flags_posn
Cl1 Cl 0.04075(9) 0.75671(6) 0.30087(6) 0.0336(2) Uani 1 1 d .
N1 N 0.3987(3) 0.74432(17) 0.3926(2) 0.0248(7) Uani 1 1 d .
Cl2 Cl 0.31331(10) 0.76275(7) 0.23378(6) 0.0388(3) Uani 1 1 d .
C2 C 0.3578(4) 0.7384(2) 0.4572(2) 0.0237(8) Uani 1 1 d .
H2 H 0.4077 0.7322 0.5093 0.028 Uiso 1 1 calc R
N3 N 0.2323(3) 0.74284(16) 0.43439(19) 0.0212(6) Uani 1 1 d .
C4 C 0.1933(4) 0.75133(19) 0.3528(2) 0.0234(8) Uani 1 1 d .
C5 C 0.2967(4) 0.7526(2) 0.3265(2) 0.0253(8) Uani 1 1 d .
C6 C 0.5297(4) 0.7405(3) 0.3919(2) 0.0313(9) Uani 1 1 d .
C7 C 0.6024(4) 0.8005(3) 0.4100(3) 0.0402(11) Uani 1 1 d .
C8 C 0.7282(5) 0.7938(4) 0.4097(3) 0.0556(16) Uani 1 1 d .
H8 H 0.7810 0.8321 0.4217 0.067 Uiso 1 1 calc R
C9 C 0.7750(5) 0.7317(4) 0.3923(3) 0.0611(18) Uani 1 1 d .
H9 H 0.8592 0.7285 0.3932 0.073 Uiso 1 1 calc R
C10 C 0.6993(5) 0.6742(4) 0.3733(3) 0.0549(15) Uani 1 1 d .
H10 H 0.7329 0.6329 0.3605 0.066 Uiso 1 1 calc R
C11 C 0.5729(4) 0.6764(3) 0.3728(3) 0.0390(10) Uani 1 1 d .
C12 C 0.4895(5) 0.6129(3) 0.3556(3) 0.0471(12) Uani 1 1 d .
H12 H 0.4028 0.6290 0.3339 0.056 Uiso 1 1 calc R
C13 C 0.4960(7) 0.5727(3) 0.4331(4) 0.0631(16) Uani 1 1 d .
H13A H 0.5810 0.5582 0.4572 0.095 Uiso 1 1 calc GR
H13B H 0.4426 0.5326 0.4209 0.095 Uiso 1 1 calc GR
H13C H 0.4686 0.6022 0.4694 0.095 Uiso 1 1 calc GR
C14 C 0.5192(8) 0.5639(4) 0.2936(4) 0.076(2) Uani 1 1 d .
H14A H 0.5241 0.5902 0.2477 0.113 Uiso 1 1 calc GR
H14B H 0.4540 0.5297 0.2778 0.113 Uiso 1 1 calc GR
H14C H 0.5981 0.5412 0.3166 0.113 Uiso 1 1 calc GR
C15 C 0.5499(5) 0.8699(3) 0.4262(4) 0.0545(14) Uani 1 1 d .
H15 H 0.4649 0.8622 0.4313 0.065 Uiso 1 1 calc R
C16 C 0.6289(9) 0.9022(4) 0.5041(4) 0.089(3) Uani 1 1 d .
H16A H 0.6378 0.8696 0.5469 0.134 Uiso 1 1 calc GR
H16B H 0.5881 0.9434 0.5155 0.134 Uiso 1 1 calc GR
H16C H 0.7104 0.9140 0.4987 0.134 Uiso 1 1 calc GR
C17 C 0.5410(7) 0.9208(4) 0.3579(4) 0.0754(19) Uani 1 1 d .
H17A H 0.6225 0.9264 0.3494 0.113 Uiso 1 1 calc GR
H17B H 0.5116 0.9648 0.3712 0.113 Uiso 1 1 calc GR
H17C H 0.4834 0.9031 0.3101 0.113 Uiso 1 1 calc GR
C18 C 0.1506(3) 0.7429(2) 0.4873(2) 0.0225(8) Uani 1 1 d .
C19 C 0.1085(4) 0.6799(2) 0.5083(2) 0.0268(8) Uani 1 1 d .
C20 C 0.0279(4) 0.6826(3) 0.5572(3) 0.0340(9) Uani 1 1 d .
H20 H -0.0021 0.6414 0.5729 0.041 Uiso 1 1 calc R
C21 C -0.0083(4) 0.7450(3) 0.5827(3) 0.0356(10) Uani 1 1 d .
H21 H -0.0633 0.7456 0.6145 0.043 Uiso 1 1 calc R
C22 C 0.0371(4) 0.8064(3) 0.5609(3) 0.0349(9) Uani 1 1 d .
H22 H 0.0123 0.8481 0.5789 0.042 Uiso 1 1 calc R
C23 C 0.1185(4) 0.8079(2) 0.5130(3) 0.0292(8) Uani 1 1 d .
C24 C 0.1733(5) 0.8747(2) 0.4922(3) 0.0433(11) Uani 1 1 d .
H24 H 0.2063 0.8650 0.4466 0.052 Uiso 1 1 calc R
C25 C 0.0760(9) 0.9308(3) 0.4667(6) 0.089(3) Uani 1 1 d .
H25A H 0.0429 0.9425 0.5106 0.133 Uiso 1 1 calc GR
H25B H 0.0092 0.9145 0.4226 0.133 Uiso 1 1 calc GR
H25C H 0.1137 0.9711 0.4507 0.133 Uiso 1 1 calc GR
C26 C 0.2857(9) 0.8961(4) 0.5625(5) 0.100(3) Uani 1 1 d .
H26A H 0.3322 0.9323 0.5455 0.150 Uiso 1 1 calc GR
H26B H 0.3394 0.8567 0.5800 0.150 Uiso 1 1 calc GR
H26C H 0.2556 0.9127 0.6059 0.150 Uiso 1 1 calc GR
C27 C 0.1445(5) 0.6105(2) 0.4797(3) 0.0394(10) Uani 1 1 d .
H27 H 0.1973 0.6196 0.4439 0.047 Uiso 1 1 calc R
C28 C 0.0279(6) 0.5710(3) 0.4322(3) 0.0502(13) Uani 1 1 d .
H28A H 0.0530 0.5275 0.4144 0.075 Uiso 1 1 calc GR
H28B H -0.0158 0.5980 0.3867 0.075 Uiso 1 1 calc GR
H28C H -0.0265 0.5626 0.4656 0.075 Uiso 1 1 calc GR
C29 C 0.2218(6) 0.5678(3) 0.5505(4) 0.0590(15) Uani 1 1 d .
H29A H 0.1727 0.5592 0.5871 0.088 Uiso 1 1 calc GR
H29B H 0.2963 0.5930 0.5773 0.088 Uiso 1 1 calc GR
H29C H 0.2449 0.5244 0.5314 0.088 Uiso 1 1 calc GR
C30 C 1.1824(10) 0.4720(6) 0.2694(5) 0.1058(12) Uani 1 1 d .
H30A H 1.1927 0.4243 0.2860 0.159 Uiso 1 1 calc GR
H30B H 1.2278 0.5012 0.3124 0.159 Uiso 1 1 calc GR
H30C H 1.2142 0.4785 0.2239 0.159 Uiso 1 1 calc GR
C31 C 1.0477(11) 0.4903(6) 0.2478(5) 0.1058(12) Uani 1 1 d .
C32 C 0.9505(11) 0.4469(6) 0.2519(5) 0.1058(12) Uani 1 1 d .
H32 H 0.9667 0.4011 0.2686 0.127 Uiso 1 1 calc R
C33 C 0.8243(11) 0.4730(6) 0.2302(5) 0.1058(12) Uani 1 1 d .
H33 H 0.7581 0.4440 0.2320 0.127 Uiso 1 1 calc R
C34 C 0.8022(11) 0.5379(6) 0.2079(5) 0.1058(12) Uani 1 1 d .
H34 H 0.7205 0.5550 0.1937 0.127 Uiso 1 1 calc R
C35 C 0.9015(11) 0.5804(6) 0.2057(5) 0.1058(12) Uani 1 1 d .
H35 H 0.8851 0.6265 0.1902 0.127 Uiso 1 1 calc R
C36 C 1.0199(11) 0.5581(6) 0.2248(5) 0.1058(12) Uani 1 1 d .
H36 H 1.0841 0.5885 0.2227 0.127 Uiso 1 1 calc R
Sb1 Sb 0.37151(3) 0.28474(2) 0.31853(2) 0.04331(15) Uani 1 1 d .
F1 F 0.5560(4) 0.2991(3) 0.3802(2) 0.0883(15) Uani 1 1 d .
F2 F 0.4173(7) 0.1914(3) 0.3449(4) 0.127(2) Uani 1 1 d .
F3 F 0.3526(5) 0.3085(4) 0.4212(3) 0.1092(19) Uani 1 1 d .
F4 F 0.1965(4) 0.2553(4) 0.2973(3) 0.124(2) Uani 1 1 d .

loop_
_atom_site_aniso_label
_atom_site_aniso_U_11
_atom_site_aniso_U_22
_atom_site_aniso_U_33
_atom_site_aniso_U_23
_atom_site_aniso_U_13
_atom_site_aniso_U_12
Cl1 0.0181(5) 0.0554(6) 0.0280(5) 0.0033(4) 0.0074(4) 0.0024(4)
N1 0.0175(16) 0.0337(17) 0.0248(17) -0.0001(13) 0.0089(13) -0.0022(13)
Cl2 0.0279(5) 0.0683(7) 0.0238(5) 0.0037(5) 0.0132(4) 0.0017(5)
C2 0.0208(18) 0.0301(19) 0.0221(19) 0.0003(15) 0.0091(15) -0.0015(15)
N3 0.0179(15) 0.0248(15) 0.0235(16) -0.0007(12) 0.0101(13) -0.0015(12)
C4 0.0200(18) 0.0285(19) 0.0234(19) -0.0007(15) 0.0091(15) 0.0006(14)
C5 0.0218(19) 0.0314(19) 0.0237(19) 0.0014(15) 0.0080(15) -0.0007(15)
C6 0.0145(19) 0.056(3) 0.026(2) 0.0046(18) 0.0101(16) 0.0009(17)
C7 0.024(2) 0.071(3) 0.027(2) 0.001(2) 0.0098(18) -0.014(2)
C8 0.027(3) 0.110(5) 0.031(3) 0.009(3) 0.009(2) -0.024(3)
C9 0.019(2) 0.131(6) 0.037(3) 0.022(3) 0.013(2) 0.010(3)
C10 0.035(3) 0.096(4) 0.039(3) 0.016(3) 0.019(2) 0.027(3)
C11 0.027(2) 0.063(3) 0.029(2) 0.007(2) 0.0120(17) 0.015(2)
C12 0.047(3) 0.049(3) 0.050(3) 0.003(2) 0.021(2) 0.018(2)
C13 0.074(4) 0.056(3) 0.068(4) 0.012(3) 0.035(3) 0.019(3)
C14 0.096(5) 0.069(4) 0.075(5) -0.014(3) 0.045(4) 0.015(4)
C15 0.049(3) 0.062(3) 0.061(3) -0.016(3) 0.029(3) -0.032(3)
C16 0.148(8) 0.070(4) 0.043(3) -0.006(3) 0.015(4) -0.042(5)
C17 0.080(5) 0.086(5) 0.051(4) 0.002(3) 0.003(3) 0.002(4)
C18 0.0160(17) 0.033(2) 0.0202(18) -0.0011(15) 0.0079(14) 0.0003(14)
C19 0.0217(19) 0.034(2) 0.028(2) 0.0017(16) 0.0114(16) 0.0007(16)
C20 0.027(2) 0.048(2) 0.030(2) 0.0065(18) 0.0139(17) -0.0054(18)
C21 0.023(2) 0.063(3) 0.024(2) -0.001(2) 0.0126(17) -0.0002(19)
C22 0.032(2) 0.047(2) 0.028(2) -0.0073(18) 0.0111(18) 0.0061(19)
C23 0.027(2) 0.032(2) 0.030(2) -0.0025(17) 0.0105(17) 0.0015(16)
C24 0.061(3) 0.028(2) 0.051(3) -0.0055(19) 0.032(2) -0.002(2)
C25 0.122(7) 0.051(3) 0.124(7) 0.037(4) 0.084(6) 0.040(4)
C26 0.123(7) 0.077(5) 0.089(6) -0.007(4) 0.010(5) -0.067(5)
C27 0.046(3) 0.029(2) 0.052(3) 0.0065(19) 0.029(2) 0.0001(18)
C28 0.068(4) 0.038(2) 0.048(3) -0.004(2) 0.021(3) -0.008(2)
C29 0.050(3) 0.043(3) 0.083(4) 0.012(3) 0.017(3) 0.012(2)
C30 0.129(3) 0.131(3) 0.0623(19) -0.003(2) 0.035(2) 0.011(3)
C31 0.129(3) 0.131(3) 0.0623(19) -0.003(2) 0.035(2) 0.011(3)
C32 0.129(3) 0.131(3) 0.0623(19) -0.003(2) 0.035(2) 0.011(3)
C33 0.129(3) 0.131(3) 0.0623(19) -0.003(2) 0.035(2) 0.011(3)
C34 0.129(3) 0.131(3) 0.0623(19) -0.003(2) 0.035(2) 0.011(3)
C35 0.129(3) 0.131(3) 0.0623(19) -0.003(2) 0.035(2) 0.011(3)
C36 0.129(3) 0.131(3) 0.0623(19) -0.003(2) 0.035(2) 0.011(3)
Sb1 0.0278(2) 0.0785(3) 0.0245(2) 0.00545(13) 0.00883(13) -0.00291(13)
F1 0.047(2) 0.183(5) 0.0333(18) 0.006(2) 0.0092(15) -0.024(2)
F2 0.136(5) 0.105(4) 0.149(6) 0.040(4) 0.057(4) 0.014(4)
F3 0.095(3) 0.194(5) 0.053(2) -0.047(3) 0.043(2) -0.034(4)
F4 0.034(2) 0.290(8) 0.052(2) -0.028(3) 0.0209(18) -0.042(3)

loop_
_atom_type_symbol
_atom_type_description
_atom_type_scat_dispersion_real
_atom_type_scat_dispersion_imag
_atom_type_scat_source
C C 0.0181 0.0091 'International Tables Vol C Tables 4.2.6.8 and 6.1.1.4'
H H 0.0000 0.0000 'International Tables Vol C Tables 4.2.6.8 and 6.1.1.4'
Cl Cl 0.3639 0.7018 'International Tables Vol C Tables 4.2.6.8 and 6.1.1.4'
F F 0.0727 0.0534 'International Tables Vol C Tables 4.2.6.8 and 6.1.1.4'
N N 0.0311 0.0180 'International Tables Vol C Tables 4.2.6.8 and 6.1.1.4'
Sb Sb -0.0562 5.8946 'International Tables Vol C Tables 4.2.6.8 and 6.1.1.4'

loop_
_exptl_crystal_face_index_h
_exptl_crystal_face_index_k
_exptl_crystal_face_index_l
_exptl_crystal_face_perp_dist
_exptl_oxdiff_crystal_face_indexfrac_h
_exptl_oxdiff_crystal_face_indexfrac_k
_exptl_oxdiff_crystal_face_indexfrac_l
_exptl_oxdiff_crystal_face_x
_exptl_oxdiff_crystal_face_y
_exptl_oxdiff_crystal_face_z
0 -12 -2 0.1275 0.0000 -12.0000 -2.0000 0.2933 0.1436 0.9214
-1 12 2 0.0911 -1.0000 12.0000 2.0000 -0.3985 -0.2266 -0.8669
-7 3 2 0.1721 -7.0000 3.0000 2.0000 -0.8684 -0.4953 0.1230
7 0 -2 0.1685 7.0000 -0.0000 -2.0000 0.8145 0.4188 -0.3440
-1 -2 11 0.0613 -1.0000 -2.0000 11.0000 -0.4973 0.8623 -0.0035
-1 -5 -9 0.0781 -1.0000 -5.0000 -9.0000 0.3347 -0.6872 0.5908
2 10 -7 0.0827 2.0000 10.0000 -7.0000 0.3032 -0.6582 -0.7150
-4 -10 -1 0.1362 -4.0000 -10.0000 -1.0000 -0.2025 -0.1584 0.9733
1 1 10 0.0740 1.0000 1.0000 10.0000 -0.3018 0.8706 -0.3148
-3 4 10 0.0877 -3.0000 4.0000 10.0000 -0.7766 0.4618 -0.3179
-4 0 11 0.1027 -4.0000 0.0000 11.0000 -0.8489 0.5621 0.0126
3 4 -10 0.0581 3.0000 4.0000 -10.0000 0.6329 -0.6660 -0.2715
0 -8 -8 0.0904 0.0000 -8.0000 -8.0000 0.4549 -0.4463 0.7387
-4 -10 6 0.1253 -4.0000 -10.0000 6.0000 -0.4748 0.4108 0.8426
0 9 -7 0.0879 -0.0000 9.0000 -7.0000 0.1107 -0.7988 -0.5324
-2 2 -10 0.0911 -2.0000 2.0000 -10.0000 0.1427 -1.0302 0.1483
1 4 -11 0.0272 1.0000 4.0000 -11.0000 0.4614 -0.9134 -0.1438

loop_
_geom_angle_atom_site_label_1
_geom_angle_atom_site_label_2
_geom_angle_atom_site_label_3
_geom_angle
C2 N1 C5 108.9(3)
C2 N1 C6 125.1(3)
C5 N1 C6 125.9(3)
N1 C2 H2 125.9
N1 C2 N3 108.1(3)
N3 C2 H2 125.9
C2 N3 C4 108.6(3)
C2 N3 C18 125.9(3)
C4 N3 C18 125.4(3)
N3 C4 Cl1 123.0(3)
C5 C4 Cl1 129.7(3)
C5 C4 N3 107.4(3)
N1 C5 Cl2 122.1(3)
C4 C5 N1 106.9(3)
C4 C5 Cl2 131.0(3)
C7 C6 N1 118.1(4)
C7 C6 C11 124.9(4)
C11 C6 N1 117.0(4)
C6 C7 C8 115.8(5)
C6 C7 C15 123.1(4)
C8 C7 C15 121.1(5)
C7 C8 H8 119.4
C9 C8 C7 121.3(6)
C9 C8 H8 119.4
C8 C9 H9 119.5
C8 C9 C10 121.0(5)
C10 C9 H9 119.5
C9 C10 H10 119.3
C9 C10 C11 121.3(6)
C11 C10 H10 119.3
C6 C11 C10 115.6(5)
C6 C11 C12 122.1(4)
C10 C11 C12 122.2(5)
C11 C12 H12 107.5
C11 C12 C13 110.8(5)
C11 C12 C14 113.5(5)
C13 C12 H12 107.5
C14 C12 H12 107.5
C14 C12 C13 109.8(5)
C12 C13 H13A 109.5
C12 C13 H13B 109.5
C12 C13 H13C 109.5
H13A C13 H13B 109.5
H13A C13 H13C 109.5
H13B C13 H13C 109.5
C12 C14 H14A 109.5
C12 C14 H14B 109.5
C12 C14 H14C 109.5
H14A C14 H14B 109.5
H14A C14 H14C 109.5
H14B C14 H14C 109.5
C7 C15 H15 108.1
C7 C15 C16 111.7(6)
C7 C15 C17 111.5(5)
C16 C15 H15 108.1
C17 C15 H15 108.1
C17 C15 C16 109.2(5)
C15 C16 H16A 109.5
C15 C16 H16B 109.5
C15 C16 H16C 109.5
H16A C16 H16B 109.5
H16A C16 H16C 109.5
H16B C16 H16C 109.5
C15 C17 H17A 109.5
C15 C17 H17B 109.5
C15 C17 H17C 109.5
H17A C17 H17B 109.5
H17A C17 H17C 109.5
H17B C17 H17C 109.5
C19 C18 N3 118.6(3)
C19 C18 C23 124.2(4)
C23 C18 N3 117.1(3)
C18 C19 C20 116.6(4)
C18 C19 C27 123.2(4)
C20 C19 C27 120.2(4)
C19 C20 H20 119.3
C21 C20 C19 121.4(4)
C21 C20 H20 119.3
C20 C21 H21 120.0
C20 C21 C22 120.0(4)
C22 C21 H21 120.0
C21 C22 H22 119.0
C21 C22 C23 121.9(4)
C23 C22 H22 119.0
C18 C23 C24 121.9(4)
C22 C23 C18 115.9(4)
C22 C23 C24 122.2(4)
C23 C24 H24 107.2
C23 C24 C26 109.2(5)
C25 C24 C23 112.3(5)
C25 C24 H24 107.2
C25 C24 C26 113.5(6)
C26 C24 H24 107.2
C24 C25 H25A 109.5
C24 C25 H25B 109.5
C24 C25 H25C 109.5
H25A C25 H25B 109.5
H25A C25 H25C 109.5
H25B C25 H25C 109.5
C24 C26 H26A 109.5
C24 C26 H26B 109.5
C24 C26 H26C 109.5
H26A C26 H26B 109.5
H26A C26 H26C 109.5
H26B C26 H26C 109.5
C19 C27 H27 107.9
C19 C27 C28 111.0(4)
C19 C27 C29 110.4(4)
C28 C27 H27 107.9
C28 C27 C29 111.6(4)
C29 C27 H27 107.9
C27 C28 H28A 109.5
C27 C28 H28B 109.5
C27 C28 H28C 109.5
H28A C28 H28B 109.5
H28A C28 H28C 109.5
H28B C28 H28C 109.5
C27 C29 H29A 109.5
C27 C29 H29B 109.5
C27 C29 H29C 109.5
H29A C29 H29B 109.5
H29A C29 H29C 109.5
H29B C29 H29C 109.5
H30A C30 H30B 109.5
H30A C30 H30C 109.5
H30B C30 H30C 109.5
C31 C30 H30A 109.5
C31 C30 H30B 109.5
C31 C30 H30C 109.5
C32 C31 C30 126.1(12)
C36 C31 C30 115.5(11)
C36 C31 C32 118.4(12)
C31 C32 H32 120.3
C31 C32 C33 119.4(12)
C33 C32 H32 120.3
C32 C33 H33 120.0
C34 C33 C32 120.1(12)
C34 C33 H33 120.0
C33 C34 H34 120.4
C33 C34 C35 119.2(12)
C35 C34 H34 120.4
C34 C35 H35 118.7
C36 C35 C34 122.6(12)
C36 C35 H35 118.7
C31 C36 H36 119.9
C35 C36 C31 120.3(12)
C35 C36 H36 119.9
F2 Sb1 F1 80.7(3)
F2 Sb1 F3 95.3(3)
F2 Sb1 F4 87.4(3)
F3 Sb1 F1 80.10(19)
F3 Sb1 F4 83.6(2)
F4 Sb1 F1 158.8(2)

loop_
_geom_bond_atom_site_label_1
_geom_bond_atom_site_label_2
_geom_bond_distance
Cl1 C4 1.684(4)
N1 C2 1.329(5)
N1 C5 1.381(5)
N1 C6 1.456(5)
Cl2 C5 1.685(4)
C2 H2 0.9300
C2 N3 1.338(5)
N3 C4 1.376(5)
N3 C18 1.458(5)
C4 C5 1.346(6)
C6 C7 1.394(7)
C6 C11 1.398(7)
C7 C8 1.401(7)
C7 C15 1.515(8)
C8 H8 0.9300
C8 C9 1.370(10)
C9 H9 0.9300
C9 C10 1.374(10)
C10 H10 0.9300
C10 C11 1.398(7)
C11 C12 1.511(8)
C12 H12 0.9800
C12 C13 1.540(8)
C12 C14 1.536(8)
C13 H13A 0.9600
C13 H13B 0.9600
C13 H13C 0.9600
C14 H14A 0.9600
C14 H14B 0.9600
C14 H14C 0.9600
C15 H15 0.9800
C15 C16 1.528(8)
C15 C17 1.523(9)
C16 H16A 0.9600
C16 H16B 0.9600
C16 H16C 0.9600
C17 H17A 0.9600
C17 H17B 0.9600
C17 H17C 0.9600
C18 C19 1.384(6)
C18 C23 1.409(6)
C19 C20 1.394(6)
C19 C27 1.517(6)
C20 H20 0.9300
C20 C21 1.379(7)
C21 H21 0.9300
C21 C22 1.379(7)
C22 H22 0.9300
C22 C23 1.387(6)
C23 C24 1.509(6)
C24 H24 0.9800
C24 C25 1.504(8)
C24 C26 1.542(9)
C25 H25A 0.9600
C25 H25B 0.9600
C25 H25C 0.9600
C26 H26A 0.9600
C26 H26B 0.9600
C26 H26C 0.9600
C27 H27 0.9800
C27 C28 1.531(7)
C27 C29 1.532(7)
C28 H28A 0.9600
C28 H28B 0.9600
C28 H28C 0.9600
C29 H29A 0.9600
C29 H29B 0.9600
C29 H29C 0.9600
C30 H30A 0.9600
C30 H30B 0.9600
C30 H30C 0.9600
C30 C31 1.477(14)
C31 C32 1.380(16)
C31 C36 1.376(15)
C32 H32 0.9300
C32 C33 1.435(14)
C33 H33 0.9300
C33 C34 1.311(14)
C34 H34 0.9300
C34 C35 1.381(15)
C35 H35 0.9300
C35 C36 1.331(14)
C36 H36 0.9300
Sb1 F1 2.047(4)
Sb1 F2 1.890(6)
Sb1 F3 1.911(4)
Sb1 F4 1.954(4)

loop_
_geom_torsion_atom_site_label_1
_geom_torsion_atom_site_label_2
_geom_torsion_atom_site_label_3
_geom_torsion_atom_site_label_4
_geom_torsion
Cl1 C4 C5 N1 -178.2(3)
Cl1 C4 C5 Cl2 2.6(6)
N1 C2 N3 C4 0.4(4)
N1 C2 N3 C18 -176.2(3)
N1 C6 C7 C8 179.1(4)
N1 C6 C7 C15 -3.1(7)
N1 C6 C11 C10 -179.5(4)
N1 C6 C11 C12 -1.6(6)
C2 N1 C5 Cl2 179.2(3)
C2 N1 C5 C4 -0.1(4)
C2 N1 C6 C7 -83.6(5)
C2 N1 C6 C11 96.6(5)
C2 N3 C4 Cl1 178.2(3)
C2 N3 C4 C5 -0.5(4)
C2 N3 C18 C19 -88.5(5)
C2 N3 C18 C23 92.2(5)
N3 C4 C5 N1 0.4(4)
N3 C4 C5 Cl2 -178.8(3)
N3 C18 C19 C20 -178.3(3)
N3 C18 C19 C27 0.7(6)
N3 C18 C23 C22 177.8(4)
N3 C18 C23 C24 -4.5(6)
C4 N3 C18 C19 95.3(5)
C4 N3 C18 C23 -83.9(5)
C5 N1 C2 N3 -0.2(4)
C5 N1 C6 C7 98.5(5)
C5 N1 C6 C11 -81.4(5)
C6 N1 C2 N3 -178.5(4)
C6 N1 C5 Cl2 -2.6(6)
C6 N1 C5 C4 178.1(4)
C6 C7 C8 C9 0.3(7)
C6 C7 C15 C16 129.0(5)
C6 C7 C15 C17 -108.5(6)
C6 C11 C12 C13 -88.9(5)
C6 C11 C12 C14 147.1(5)
C7 C6 C11 C10 0.7(7)
C7 C6 C11 C12 178.6(4)
C7 C8 C9 C10 0.9(8)
C8 C7 C15 C16 -53.2(7)
C8 C7 C15 C17 69.2(7)
C8 C9 C10 C11 -1.4(8)
C9 C10 C11 C6 0.6(7)
C9 C10 C11 C12 -177.3(5)
C10 C11 C12 C13 88.9(6)
C10 C11 C12 C14 -35.1(7)
C11 C6 C7 C8 -1.1(7)
C11 C6 C7 C15 176.7(5)
C15 C7 C8 C9 -177.6(5)
C18 N3 C4 Cl1 -5.1(5)
C18 N3 C4 C5 176.2(3)
C18 C19 C20 C21 0.4(6)
C18 C19 C27 C28 -120.2(4)
C18 C19 C27 C29 115.6(5)
C18 C23 C24 C25 136.3(5)
C18 C23 C24 C26 -97.0(6)
C19 C18 C23 C22 -1.4(6)
C19 C18 C23 C24 176.3(4)
C19 C20 C21 C22 -1.1(7)
C20 C19 C27 C28 58.8(6)
C20 C19 C27 C29 -65.5(5)
C20 C21 C22 C23 0.5(7)
C21 C22 C23 C18 0.7(6)
C21 C22 C23 C24 -177.0(4)
C22 C23 C24 C25 -46.2(7)
C22 C23 C24 C26 80.6(7)
C23 C18 C19 C20 0.9(6)
C23 C18 C19 C27 179.9(4)
C27 C19 C20 C21 -178.7(4)
C30 C31 C32 C33 178.7(8)
C30 C31 C36 C35 -178.6(8)
C31 C32 C33 C34 -1.1(14)
C32 C31 C36 C35 -1.3(14)
C32 C33 C34 C35 -0.1(13)
C33 C34 C35 C36 0.5(14)
C34 C35 C36 C31 0.2(14)
C36 C31 C32 C33 1.7(14)
